data_7129439
loop_
_publ_author_name
'Gr\"odler, Dennis'
'Weidemann, Martin L.'
'Lichtenberg, Andreas'
'Greven, Tobias'
'Nickstadt, Robin'
'Haydo, Malek'
'Wickleder, Mathias'
'Klein, Axel'
'Johrendt, Dirk'
'Mathur, Sanjay'
'Zegke, Markus'
'Raauf, Aida'

_publ_section_title
;
 Heterobimetallic uranyl(vi) alkoxides of lanthanoids: formation through
 simple ligand exchange
;
_journal_name_full 'Chemical Communications'
_journal_paper_doi 10.1039/D1CC05444A
_journal_year 2022
_chemical_formula_moiety 'C40 H92 Ho3 O14 U'
_chemical_formula_sum 'C40 H92 Ho3 O14 U'
_chemical_formula_weight 1529.95
_space_group_crystal_system orthorhombic
_space_group_IT_number 62
_space_group_name_Hall '-P 2ac 2n'
_space_group_name_H-M_alt 'P n m a'
_atom_sites_solution_hydrogens mixed
_atom_sites_solution_primary direct
_audit_creation_date 2021-06-23
_audit_creation_method
;
Olex2 1.2
(compiled 2017.08.10 svn.r3458 for OlexSys, GUI svn.r5381)
;
_audit_update_record
;
2021-11-17 deposited with the CCDC.	2021-12-14 downloaded from the CCDC.
;
_cell_angle_alpha 90
_cell_angle_beta 90
_cell_angle_gamma 90
_cell_formula_units_Z 4
_cell_length_a 14.0962(5)
_cell_length_b 22.0046(8)
_cell_length_c 17.7241(7)
_cell_measurement_reflns_used 9663
_cell_measurement_temperature 100(2)
_cell_measurement_theta_max 36.297
_cell_measurement_theta_min 2.869
_cell_volume 5497.7(4)
_computing_cell_refinement 'SAINT V8.40A (?, 2016)'
_computing_data_reduction 'SAINT V8.40A (?, 2016)'
_computing_molecular_graphics 'Olex2 (Dolomanov et al., 2009)'
_computing_publication_material 'Olex2 (Dolomanov et al., 2009)'
_computing_structure_refinement 'ShelXL (Sheldrick, 2015)'
_computing_structure_solution 'ShelXS (Sheldrick, 2008)'
_diffrn_ambient_temperature 100.0
_diffrn_measured_fraction_theta_full 0.999
_diffrn_measured_fraction_theta_max 0.999
_diffrn_measurement_device_type 'Bruker APEX-II CCD'
_diffrn_measurement_method '\f and \w scans'
_diffrn_radiation_type MoK\a
_diffrn_radiation_wavelength 0.71073
_diffrn_reflns_av_R_equivalents 0.0517
_diffrn_reflns_av_unetI/netI 0.0182
_diffrn_reflns_Laue_measured_fraction_full 0.999
_diffrn_reflns_Laue_measured_fraction_max 0.999
_diffrn_reflns_limit_h_max 19
_diffrn_reflns_limit_h_min -19
_diffrn_reflns_limit_k_max 30
_diffrn_reflns_limit_k_min -30
_diffrn_reflns_limit_l_max 24
_diffrn_reflns_limit_l_min -24
_diffrn_reflns_number 232734
_diffrn_reflns_point_group_measured_fraction_full 0.999
_diffrn_reflns_point_group_measured_fraction_max 0.999
_diffrn_reflns_theta_full 25.242
_diffrn_reflns_theta_max 29.130
_diffrn_reflns_theta_min 1.846
_diffrn_standards_number 0
_exptl_absorpt_coefficient_mu 7.259
_exptl_absorpt_correction_T_max 0.7471
_exptl_absorpt_correction_T_min 0.5319
_exptl_absorpt_correction_type multi-scan
_exptl_absorpt_process_details
'SADABS-2016/2 (Bruker,2016/2) was used for absorption correction. wR2(int) was 0.0981 before and 0.0836 after correction. The Ratio of minimum to maximum transmission is 0.7120. The \l/2 correction factor is Not present.'
_exptl_crystal_colour 'clear light orange'
_exptl_crystal_colour_lustre clear
_exptl_crystal_colour_modifier light
_exptl_crystal_colour_primary orange
_exptl_crystal_density_diffrn 1.848
_exptl_crystal_description cube
_exptl_crystal_F_000 2948
_exptl_crystal_size_max 0.165
_exptl_crystal_size_mid 0.163
_exptl_crystal_size_min 0.119
_refine_diff_density_max 1.740
_refine_diff_density_min -1.745
_refine_diff_density_rms 0.132
_refine_ls_extinction_method none
_refine_ls_goodness_of_fit_ref 1.103
_refine_ls_hydrogen_treatment constr
_refine_ls_matrix_type full
_refine_ls_number_parameters 297
_refine_ls_number_reflns 7578
_refine_ls_number_restraints 0
_refine_ls_restrained_S_all 1.103
_refine_ls_R_factor_all 0.0247
_refine_ls_R_factor_gt 0.0226
_refine_ls_shift/su_max 0.001
_refine_ls_shift/su_mean 0.000
_refine_ls_structure_factor_coef Fsqd
_refine_ls_weighting_details 'w=1/[\s^2^(Fo^2^)+(0.0140P)^2^+25.2328P] where P=(Fo^2^+2Fc^2^)/3'
_refine_ls_weighting_scheme calc
_refine_ls_wR_factor_gt 0.0541
_refine_ls_wR_factor_ref 0.0557
_reflns_Friedel_coverage 0.000
_reflns_number_gt 7207
_reflns_number_total 7578
_reflns_threshold_expression 'I > 2\s(I)'
_cod_data_source_file d1cc05444a2.cif
_cod_data_source_block mo_dg120_full2a
_cod_database_code 7129439
_shelx_shelxl_version_number 2018/3
_shelx_space_group_comment
;
The symmetry employed for this shelxl refinement is uniquely defined
by the following loop, which should always be used as a source of
symmetry information in preference to the above space-group names.
They are only intended as comments.
;
_olex2_refinement_description
;
1. Fixed Uiso
 At 1.5 times of:
  All C(H,H,H) groups, All O(H,H) groups
2. Others
 Fixed Sof: H9A(0.5) H9B(0.5) H15A(0.5) H15B(0.5) H15C(0.5) H22A(0.5)
 H22B(0.5) H22C(0.5)
3.a Rotating group:
 O9(H9A,H9B)
3.b Idealised Me refined as rotating group:
 C2(H2A,H2B,H2C), C3(H3A,H3B,H3C), C4(H4A,H4B,H4C), C6(H6A,H6B,H6C), C7(H7A,
 H7B,H7C), C8(H8A,H8B,H8C), C10(H10A,H10B,H10C), C11(H11A,H11B,H11C), C12(H12A,
 H12B,H12C), C14(H14A,H14B,H14C), C15(H15A,H15B,H15C), C17(H17A,H17B,H17C),
 C18(H18A,H18B,H18C), C19(H19A,H19B,H19C), C21(H21A,H21B,H21C), C22(H22A,H22B,
 H22C)
;
_olex2_submission_special_instructions 'No special instructions were received'

loop_
_space_group_symop_operation_xyz
'x, y, z'
'-x+1/2, -y, z+1/2'
'x+1/2, -y+1/2, -z+1/2'
'-x, y+1/2, -z'
'-x, -y, -z'
'x-1/2, y, -z-1/2'
'-x-1/2, y-1/2, z-1/2'
'x, -y-1/2, z'

loop_
_atom_site_label
_atom_site_type_symbol
_atom_site_fract_x
_atom_site_fract_y
_atom_site_fract_z
_atom_site_U_iso_or_equiv
_atom_site_adp_type
_atom_site_occupancy
_atom_site_site_symmetry_order
_atom_site_calc_flag
_atom_site_refinement_flags_posn
_atom_site_refinement_flags_adp
_atom_site_refinement_flags_occupancy
_atom_site_disorder_assembly
_atom_site_disorder_group
U1 U 0.43396(2) 0.250000 0.08396(2) 0.01478(4) Uani 1 2 d S T P . .
Ho1 Ho 0.34757(2) 0.32874(2) -0.08603(2) 0.01359(4) Uani 1 1 d . . . . .
Ho2 Ho 0.15880(2) 0.250000 -0.00576(2) 0.01496(5) Uani 1 2 d S T P . .
O1 O 0.3276(2) 0.250000 0.01389(16) 0.0136(5) Uani 1 2 d S T P . .
O2 O 0.5430(2) 0.250000 0.1360(2) 0.0251(7) Uani 1 2 d S T P . .
O3 O 0.37156(16) 0.31869(11) 0.15361(13) 0.0213(5) Uani 1 1 d . . . . .
O4 O 0.47497(15) 0.32580(10) -0.00209(13) 0.0178(4) Uani 1 1 d . . . . .
O5 O 0.35460(16) 0.39672(10) -0.16517(13) 0.0206(4) Uani 1 1 d . . . . .
O6 O 0.2400(2) 0.250000 -0.12050(16) 0.0144(5) Uani 1 2 d S T P . .
O7 O 0.20932(15) 0.34759(10) -0.02236(13) 0.0183(4) Uani 1 1 d . . . . .
O8 O 0.0153(2) 0.250000 -0.01460(19) 0.0246(7) Uani 1 2 d S T P . .
O9 O 0.1749(3) 0.250000 0.1326(2) 0.0402(10) Uani 1 2 d S T P . .
H9A H 0.121582 0.261917 0.153274 0.060 Uiso 0.5 1 d GR . . . .
H9B H 0.216179 0.277602 0.146364 0.060 Uiso 0.5 1 d GR . . . .
O10 O 0.4274(2) 0.250000 -0.13800(18) 0.0166(6) Uani 1 2 d S T P . .
C1 C 0.3796(2) 0.35660(16) 0.21897(18) 0.0222(6) Uani 1 1 d . . . . .
C2 C 0.3788(3) 0.42292(18) 0.1949(2) 0.0344(8) Uani 1 1 d . . . . .
H2A H 0.430357 0.430164 0.158899 0.052 Uiso 1 1 calc GR . . . .
H2B H 0.387549 0.448893 0.239227 0.052 Uiso 1 1 calc GR . . . .
H2C H 0.317894 0.432431 0.170919 0.052 Uiso 1 1 calc GR . . . .
C3 C 0.2949(3) 0.34419(18) 0.2704(2) 0.0292(7) Uani 1 1 d . . . . .
H3A H 0.236149 0.354826 0.243939 0.044 Uiso 1 1 calc GR . . . .
H3B H 0.300559 0.368756 0.316253 0.044 Uiso 1 1 calc GR . . . .
H3C H 0.293688 0.301010 0.283870 0.044 Uiso 1 1 calc GR . . . .
C4 C 0.4721(3) 0.3434(2) 0.2607(2) 0.0379(9) Uani 1 1 d . . . . .
H4A H 0.473995 0.300386 0.275180 0.057 Uiso 1 1 calc GR . . . .
H4B H 0.475730 0.368701 0.306121 0.057 Uiso 1 1 calc GR . . . .
H4C H 0.526036 0.352503 0.227715 0.057 Uiso 1 1 calc GR . . . .
C5 C 0.5573(2) 0.36437(14) -0.01287(19) 0.0192(6) Uani 1 1 d . . . . .
C6 C 0.5239(3) 0.42938(17) -0.0152(2) 0.0296(7) Uani 1 1 d . . . . .
H6A H 0.479586 0.434708 -0.057228 0.044 Uiso 1 1 calc GR . . . .
H6B H 0.578561 0.456368 -0.022112 0.044 Uiso 1 1 calc GR . . . .
H6C H 0.491971 0.439370 0.032337 0.044 Uiso 1 1 calc GR . . . .
C7 C 0.6033(3) 0.34728(18) -0.0876(2) 0.0307(8) Uani 1 1 d . . . . .
H7A H 0.626188 0.305278 -0.085111 0.046 Uiso 1 1 calc GR . . . .
H7B H 0.656752 0.374590 -0.097641 0.046 Uiso 1 1 calc GR . . . .
H7C H 0.556530 0.350974 -0.128295 0.046 Uiso 1 1 calc GR . . . .
C8 C 0.6289(3) 0.35626(19) 0.0511(2) 0.0332(8) Uani 1 1 d . . . . .
H8A H 0.599402 0.367733 0.099067 0.050 Uiso 1 1 calc GR . . . .
H8B H 0.684243 0.382176 0.041812 0.050 Uiso 1 1 calc GR . . . .
H8C H 0.649026 0.313665 0.053360 0.050 Uiso 1 1 calc GR . . . .
C9 C 0.3644(2) 0.44079(15) -0.22229(19) 0.0220(6) Uani 1 1 d . . . . .
C10 C 0.2890(3) 0.43114(18) -0.2827(2) 0.0349(9) Uani 1 1 d . . . . .
H10A H 0.297014 0.390858 -0.305365 0.052 Uiso 1 1 calc GR . . . .
H10B H 0.295493 0.462369 -0.321763 0.052 Uiso 1 1 calc GR . . . .
H10C H 0.225865 0.434005 -0.259746 0.052 Uiso 1 1 calc GR . . . .
C11 C 0.4634(3) 0.43529(19) -0.2569(3) 0.0384(10) Uani 1 1 d . . . . .
H11A H 0.511302 0.442430 -0.217830 0.058 Uiso 1 1 calc GR . . . .
H11B H 0.470599 0.465489 -0.297108 0.058 Uiso 1 1 calc GR . . . .
H11C H 0.471612 0.394434 -0.277876 0.058 Uiso 1 1 calc GR . . . .
C12 C 0.3527(3) 0.50416(16) -0.1884(2) 0.0301(8) Uani 1 1 d . . . . .
H12A H 0.288782 0.508245 -0.167267 0.045 Uiso 1 1 calc GR . . . .
H12B H 0.362122 0.534817 -0.227782 0.045 Uiso 1 1 calc GR . . . .
H12C H 0.399747 0.510083 -0.148320 0.045 Uiso 1 1 calc GR . . . .
C13 C 0.1894(3) 0.250000 -0.1922(2) 0.0182(8) Uani 1 2 d S T P . .
C14 C 0.1274(3) 0.30657(16) -0.19613(19) 0.0239(6) Uani 1 1 d . . . . .
H14A H 0.084339 0.307315 -0.152703 0.036 Uiso 1 1 calc GR . . . .
H14B H 0.090199 0.305903 -0.242857 0.036 Uiso 1 1 calc GR . . . .
H14C H 0.167590 0.342880 -0.195353 0.036 Uiso 1 1 calc GR . . . .
C15 C 0.2611(3) 0.250000 -0.2565(2) 0.0207(9) Uani 1 2 d S T P . .
H15A H 0.302327 0.285685 -0.252065 0.031 Uiso 0.5 1 calc GR . . A -1
H15B H 0.227470 0.251321 -0.304866 0.031 Uiso 0.5 1 calc GR . . A -1
H15C H 0.299655 0.212994 -0.253950 0.031 Uiso 0.5 1 calc GR . . A -1
C16 C 0.1728(2) 0.40590(15) -0.00118(17) 0.0187(6) Uani 1 1 d . . . . .
C17 C 0.1200(3) 0.39972(18) 0.0738(2) 0.0298(8) Uani 1 1 d . . . . .
H17A H 0.068114 0.370437 0.068134 0.045 Uiso 1 1 calc GR . . . .
H17B H 0.094099 0.439316 0.088452 0.045 Uiso 1 1 calc GR . . . .
H17C H 0.164007 0.385452 0.112729 0.045 Uiso 1 1 calc GR . . . .
C18 C 0.1066(3) 0.42938(19) -0.0618(2) 0.0312(8) Uani 1 1 d . . . . .
H18A H 0.140820 0.432060 -0.109824 0.047 Uiso 1 1 calc GR . . . .
H18B H 0.083314 0.469765 -0.047618 0.047 Uiso 1 1 calc GR . . . .
H18C H 0.052762 0.401531 -0.067264 0.047 Uiso 1 1 calc GR . . . .
C19 C 0.2564(3) 0.44942(17) 0.0081(2) 0.0270(7) Uani 1 1 d . . . . .
H19A H 0.301462 0.432519 0.044661 0.041 Uiso 1 1 calc GR . . . .
H19B H 0.233380 0.488802 0.026272 0.041 Uiso 1 1 calc GR . . . .
H19C H 0.288171 0.454831 -0.040624 0.041 Uiso 1 1 calc GR . . . .
C20 C -0.0846(3) 0.250000 -0.0191(3) 0.0269(10) Uani 1 2 d S T P . .
C21 C -0.1181(3) 0.3056(3) -0.0623(4) 0.071(2) Uani 1 1 d . . . . .
H21A H -0.099028 0.342440 -0.035173 0.106 Uiso 1 1 calc GR . . . .
H21B H -0.187309 0.304578 -0.067009 0.106 Uiso 1 1 calc GR . . . .
H21C H -0.089427 0.305710 -0.112729 0.106 Uiso 1 1 calc GR . . . .
C22 C -0.1231(4) 0.250000 0.0585(3) 0.055(2) Uani 1 2 d S T P . .
H22A H -0.191123 0.240946 0.056924 0.082 Uiso 0.5 1 calc GR . . B -1
H22B H -0.113206 0.290035 0.081384 0.082 Uiso 0.5 1 calc GR . . B -1
H22C H -0.090436 0.219019 0.088531 0.082 Uiso 0.5 1 calc GR . . B -1

loop_
_atom_site_aniso_label
_atom_site_aniso_U_11
_atom_site_aniso_U_22
_atom_site_aniso_U_33
_atom_site_aniso_U_23
_atom_site_aniso_U_13
_atom_site_aniso_U_12
U1 0.01190(7) 0.01891(8) 0.01354(7) 0.000 -0.00164(5) 0.000
Ho1 0.01280(6) 0.01365(6) 0.01431(6) -0.00029(4) 0.00055(4) 0.00032(4)
Ho2 0.01077(8) 0.02082(9) 0.01329(9) 0.000 0.00032(6) 0.000
O1 0.0114(12) 0.0175(14) 0.0120(13) 0.000 -0.0001(10) 0.000
O2 0.0164(15) 0.0327(18) 0.0262(17) 0.000 -0.0062(13) 0.000
O3 0.0203(11) 0.0284(12) 0.0154(10) -0.0061(9) -0.0007(8) 0.0013(9)
O4 0.0150(10) 0.0202(11) 0.0182(10) -0.0009(8) 0.0013(8) -0.0036(8)
O5 0.0255(11) 0.0148(10) 0.0215(11) 0.0029(9) 0.0044(9) 0.0010(8)
O6 0.0145(13) 0.0193(14) 0.0094(12) 0.000 -0.0027(10) 0.000
O7 0.0166(10) 0.0174(10) 0.0208(10) -0.0010(8) 0.0024(8) 0.0032(8)
O8 0.0095(14) 0.041(2) 0.0230(16) 0.000 0.0005(12) 0.000
O9 0.030(2) 0.064(3) 0.027(2) 0.000 0.0035(16) 0.000
O10 0.0167(14) 0.0151(14) 0.0180(14) 0.000 0.0014(11) 0.000
C1 0.0248(15) 0.0266(16) 0.0151(13) -0.0059(12) -0.0004(12) 0.0012(13)
C2 0.048(2) 0.0303(19) 0.0248(17) -0.0061(15) -0.0023(17) -0.0079(17)
C3 0.0362(19) 0.0320(18) 0.0194(15) -0.0048(14) 0.0008(14) -0.0008(15)
C4 0.034(2) 0.056(3) 0.0239(18) -0.0159(18) -0.0110(15) 0.0067(19)
C5 0.0175(13) 0.0176(14) 0.0226(15) -0.0015(12) 0.0004(11) -0.0048(11)
C6 0.0273(17) 0.0235(17) 0.038(2) -0.0024(15) 0.0018(15) -0.0035(14)
C7 0.0280(18) 0.0307(19) 0.0334(19) -0.0037(15) 0.0091(15) -0.0065(15)
C8 0.0270(18) 0.037(2) 0.036(2) 0.0036(16) -0.0083(15) -0.0094(15)
C9 0.0267(16) 0.0168(14) 0.0226(15) 0.0034(12) 0.0060(13) 0.0018(12)
C10 0.048(2) 0.0289(19) 0.0281(18) 0.0072(15) -0.0053(17) -0.0031(17)
C11 0.039(2) 0.034(2) 0.043(2) 0.0150(18) 0.0182(18) 0.0090(17)
C12 0.038(2) 0.0177(15) 0.0349(19) 0.0023(14) 0.0027(16) 0.0028(14)
C13 0.020(2) 0.023(2) 0.0121(18) 0.000 -0.0063(15) 0.000
C14 0.0261(16) 0.0259(16) 0.0196(15) -0.0016(12) -0.0048(12) 0.0068(13)
C15 0.024(2) 0.027(2) 0.0115(18) 0.000 -0.0002(16) 0.000
C16 0.0169(13) 0.0228(15) 0.0163(13) -0.0033(11) 0.0015(11) 0.0040(11)
C17 0.0319(18) 0.0300(18) 0.0274(17) -0.0053(14) 0.0109(15) 0.0041(15)
C18 0.0292(18) 0.0331(19) 0.0314(18) -0.0027(15) -0.0034(15) 0.0130(15)
C19 0.0303(17) 0.0267(17) 0.0242(16) -0.0046(13) 0.0030(14) -0.0039(14)
C20 0.015(2) 0.043(3) 0.023(2) 0.000 -0.0003(17) 0.000
C21 0.023(2) 0.091(5) 0.098(5) 0.051(4) -0.011(3) 0.001(2)
C22 0.024(3) 0.123(7) 0.016(2) 0.000 0.007(2) 0.000

loop_
_atom_type_symbol
_atom_type_description
_atom_type_scat_dispersion_real
_atom_type_scat_dispersion_imag
_atom_type_scat_source
C C 0.0033 0.0016 'International Tables Vol C Tables 4.2.6.8 and 6.1.1.4'
H H 0.0000 0.0000 'International Tables Vol C Tables 4.2.6.8 and 6.1.1.4'
Ho Ho -0.2175 4.6783 'International Tables Vol C Tables 4.2.6.8 and 6.1.1.4'
O O 0.0106 0.0060 'International Tables Vol C Tables 4.2.6.8 and 6.1.1.4'
U U -9.6767 9.6646 'International Tables Vol C Tables 4.2.6.8 and 6.1.1.4'

loop_
_geom_angle_atom_site_label_1
_geom_angle_atom_site_label_2
_geom_angle_atom_site_label_3
_geom_angle
_geom_angle_site_symmetry_1
_geom_angle_site_symmetry_3
_geom_angle_publ_flag
O1 U1 O3 92.95(9) . . ?
O1 U1 O3 92.95(9) . 8_565 ?
O1 U1 O4 76.92(8) . 8_565 ?
O1 U1 O4 76.92(8) . . ?
O2 U1 O1 171.35(14) . . ?
O2 U1 O3 93.17(10) . 8_565 ?
O2 U1 O3 93.17(10) . . ?
O2 U1 O4 97.14(10) . 8_565 ?
O2 U1 O4 97.14(10) . . ?
O3 U1 O3 89.83(13) 8_565 . ?
O3 U1 O4 88.51(9) . . ?
O3 U1 O4 169.63(8) . 8_565 ?
O3 U1 O4 88.51(9) 8_565 8_565 ?
O3 U1 O4 169.63(8) 8_565 . ?
O4 U1 O4 91.28(11) 8_565 . ?
O4 Ho1 O1 67.33(8) . . ?
O4 Ho1 O6 129.30(8) . . ?
O5 Ho1 O1 175.56(9) . . ?
O5 Ho1 O4 114.76(9) . . ?
O5 Ho1 O6 112.67(9) . . ?
O5 Ho1 O7 104.23(8) . . ?
O5 Ho1 O10 104.82(9) . . ?
O6 Ho1 O1 66.74(8) . . ?
O7 Ho1 O1 71.33(8) . . ?
O7 Ho1 O4 110.24(8) . . ?
O7 Ho1 O6 73.51(9) . . ?
O10 Ho1 O1 79.23(8) . . ?
O10 Ho1 O4 81.69(10) . . ?
O10 Ho1 O6 69.84(9) . . ?
O10 Ho1 O7 139.71(8) . . ?
Ho2 Ho2 Ho1 0(2) 8_565 8_565 ?
Ho2 Ho2 O1 0(9) 8_565 . ?
Ho2 Ho2 O6 0(10) 8_565 . ?
Ho2 Ho2 O7 0(10) 8_565 . ?
Ho2 Ho2 O7 0(10) 8_565 8_565 ?
Ho2 Ho2 O8 0(10) 8_565 . ?
Ho2 Ho2 O9 0(10) 8_565 . ?
O1 Ho2 Ho1 45.77(5) . 8_565 ?
O1 Ho2 O9 76.40(12) . . ?
O6 Ho2 Ho1 43.00(5) . 8_565 ?
O6 Ho2 O1 68.96(10) . . ?
O6 Ho2 O9 145.36(12) . . ?
O7 Ho2 Ho1 40.52(5) 8_565 8_565 ?
O7 Ho2 Ho1 100.21(5) . 8_565 ?
O7 Ho2 O1 73.13(6) 8_565 . ?
O7 Ho2 O1 73.13(6) . . ?
O7 Ho2 O6 74.60(6) . . ?
O7 Ho2 O6 74.60(6) 8_565 . ?
O7 Ho2 O7 140.52(11) 8_565 . ?
O7 Ho2 O9 95.73(7) . . ?
O7 Ho2 O9 95.73(7) 8_565 . ?
O8 Ho2 Ho1 136.96(7) . 8_565 ?
O8 Ho2 O1 176.11(12) . . ?
O8 Ho2 O6 114.93(12) . . ?
O8 Ho2 O7 107.53(6) . . ?
O8 Ho2 O7 107.53(6) . 8_565 ?
O8 Ho2 O9 99.71(14) . . ?
O9 Ho2 Ho1 109.68(9) . 8_565 ?
U1 O1 Ho1 111.49(9) . 8_565 ?
U1 O1 Ho1 111.49(9) . . ?
U1 O1 Ho2 148.68(15) . 8_565 ?
U1 O1 Ho2 148.68(15) . . ?
Ho1 O1 Ho1 88.03(9) 8_565 . ?
Ho2 O1 Ho1 90.50(8) 8_565 8_565 ?
Ho2 O1 Ho1 90.50(8) . . ?
Ho2 O1 Ho1 90.50(8) . 8_565 ?
Ho2 O1 Ho1 90.50(8) 8_565 . ?
Ho2 O1 Ho2 0.000(9) 8_565 . ?
C1 O3 U1 147.7(2) . . ?
U1 O4 Ho1 104.24(8) . . ?
C5 O4 U1 134.64(19) . . ?
C5 O4 Ho1 121.05(18) . . ?
C9 O5 Ho1 175.8(2) . . ?
Ho1 O6 Ho1 93.31(10) . 8_565 ?
Ho2 O6 Ho1 95.09(8) 8_565 8_565 ?
Ho2 O6 Ho1 95.09(8) . 8_565 ?
Ho2 O6 Ho1 95.09(8) . . ?
Ho2 O6 Ho1 95.09(8) 8_565 . ?
Ho2 O6 Ho2 0.000(8) 8_565 . ?
C13 O6 Ho1 122.34(13) . 8_565 ?
C13 O6 Ho1 122.34(13) . . ?
C13 O6 Ho2 121.4(2) . . ?
C13 O6 Ho2 121.4(2) . 8_565 ?
Ho2 O7 Ho1 99.13(8) . . ?
Ho2 O7 Ho1 99.13(8) 8_565 . ?
Ho2 O7 Ho2 0.000(13) 8_565 . ?
C16 O7 Ho1 126.69(18) . . ?
C16 O7 Ho2 134.17(18) . . ?
C16 O7 Ho2 134.17(18) . 8_565 ?
Ho2 O8 Ho2 0.000(11) 8_565 . ?
C20 O8 Ho2 178.8(3) . 8_565 ?
C20 O8 Ho2 178.8(3) . . ?
Ho2 O9 Ho2 0.000(8) 8_565 . ?
Ho1 O10 Ho1 99.98(12) 8_565 . ?
O3 C1 C2 109.3(3) . . ?
O3 C1 C3 108.5(3) . . ?
O3 C1 C4 110.4(3) . . ?
C2 C1 C3 109.5(3) . . ?
C2 C1 C4 109.0(3) . . ?
C3 C1 C4 110.1(3) . . ?
O4 C5 C6 108.0(3) . . ?
O4 C5 C7 108.1(3) . . ?
O4 C5 C8 111.3(3) . . ?
C6 C5 C7 110.1(3) . . ?
C6 C5 C8 109.7(3) . . ?
C7 C5 C8 109.6(3) . . ?
O5 C9 C10 109.9(3) . . ?
O5 C9 C11 108.9(3) . . ?
O5 C9 C12 109.6(3) . . ?
C10 C9 C11 110.1(3) . . ?
C10 C9 C12 109.2(3) . . ?
C12 C9 C11 109.2(3) . . ?
O6 C13 C14 108.7(2) . 8_565 ?
O6 C13 C14 108.7(2) . . ?
O6 C13 C15 109.2(3) . . ?
C14 C13 C14 109.6(4) . 8_565 ?
C14 C13 C15 110.3(2) 8_565 . ?
C14 C13 C15 110.3(2) . . ?
O7 C16 C17 108.8(3) . . ?
O7 C16 C18 110.0(3) . . ?
O7 C16 C19 108.2(3) . . ?
C17 C16 C19 109.7(3) . . ?
C18 C16 C17 110.3(3) . . ?
C18 C16 C19 109.8(3) . . ?
O8 C20 C21 109.8(3) . . ?
O8 C20 C21 109.8(3) . 8_565 ?
O8 C20 C22 108.3(4) . . ?
C21 C20 C21 107.4(7) 8_565 . ?
C22 C20 C21 110.8(4) . 8_565 ?
C22 C20 C21 110.8(4) . . ?

loop_
_geom_bond_atom_site_label_1
_geom_bond_atom_site_label_2
_geom_bond_distance
_geom_bond_site_symmetry_2
_geom_bond_publ_flag
U1 O1 1.946(3) . ?
U1 O2 1.792(3) . ?
U1 O3 2.141(2) . ?
U1 O3 2.141(2) 8_565 ?
U1 O4 2.333(2) . ?
U1 O4 2.333(2) 8_565 ?
Ho1 O1 2.493(2) . ?
Ho1 O4 2.333(2) . ?
Ho1 O5 2.053(2) . ?
Ho1 O6 2.382(2) . ?
Ho1 O7 2.290(2) . ?
Ho1 O10 2.262(2) . ?
Ho2 Ho2 0.0000(4) 8_565 ?
Ho2 O1 2.405(3) . ?
Ho2 O6 2.333(3) . ?
Ho2 O7 2.281(2) 8_565 ?
Ho2 O7 2.281(2) . ?
Ho2 O8 2.029(3) . ?
Ho2 O9 2.462(4) . ?
O3 C1 1.432(4) . ?
O4 C5 1.451(4) . ?
O5 C9 1.409(4) . ?
O6 C13 1.457(5) . ?
O7 C16 1.433(4) . ?
O8 C20 1.410(5) . ?
C1 C2 1.521(5) . ?
C1 C3 1.526(5) . ?
C1 C4 1.528(5) . ?
C5 C6 1.507(5) . ?
C5 C7 1.522(5) . ?
C5 C8 1.528(5) . ?
C9 C10 1.524(5) . ?
C9 C11 1.528(5) . ?
C9 C12 1.528(5) . ?
C13 C14 1.523(4) . ?
C13 C14 1.523(4) 8_565 ?
C13 C15 1.523(6) . ?
C16 C17 1.528(5) . ?
C16 C18 1.514(5) . ?
C16 C19 1.528(5) . ?
C20 C21 1.519(6) . ?
C20 C21 1.519(6) 8_565 ?
C20 C22 1.479(7) . ?
